data_4305551
loop_
_publ_author_name
'Xianggao Meng'
'Liang Liu'
'Chunshan Zhou'
'Li Wang'
'Changlin Liu'

_publ_contact_author_address
; Key Laboratory of Pesticide & Chemical Biology
  Ministry of Education
  College of Chemistry
  Central China Normal University
  Wuhan  430079
  P. R. China
;
_publ_contact_author_email liuchl@mail.ccnu.edu.cn
_publ_contact_author_name 'Pro. Liu. Chang-lin'
_publ_section_title
;
Dinuclear Copper(II) Complexes of a Polybenzimidazole Ligand: Their
Structures and Inductive Roles in DNA Condensation
;
_journal_name_full 'Inorganic Chemistry'
_journal_page_first 6572
_journal_page_last 6574
_journal_paper_doi 10.1021/ic800532q
_journal_volume 47
_journal_year 2008
_chemical_formula_moiety 'C16 H15 Cl2 Cu N5, C H4 O'
_chemical_formula_sum 'C17 H19 Cl2 Cu N5 O'
_chemical_formula_weight 443.81
_chemical_name_systematic
; 
 ? 
;
_space_group_IT_number 61
_symmetry_cell_setting orthorhombic
_symmetry_space_group_name_Hall '-P 2ac 2ab'
_symmetry_space_group_name_H-M 'P b c a'
_atom_sites_solution_hydrogens geom
_atom_sites_solution_primary direct
_atom_sites_solution_secondary difmap
_audit_creation_method SHELXL-97
_cell_angle_alpha 90.00
_cell_angle_beta 90.00
_cell_angle_gamma 90.00
_cell_formula_units_Z 8
_cell_length_a 14.0278(3)
_cell_length_b 14.3718(3)
_cell_length_c 18.2724(5)
_cell_measurement_reflns_used 8446
_cell_measurement_temperature 294(2)
_cell_measurement_theta_max 24.52
_cell_measurement_theta_min 2.23
_cell_volume 3683.80(15)
_computing_cell_refinement 'Bruker SMART'
_computing_data_collection 'Bruker SMART,(Version 5.628)2001'
_computing_data_reduction 'Bruker SAINT+,(Version 6.45)2001 '
_computing_molecular_graphics 'PLATON (Spek, 2003)'
_computing_publication_material PLATON
_computing_structure_refinement 'SHELXL-97 (Sheldrick, 1997)'
_computing_structure_solution 'SHELXS-97 (Sheldrick, 1997)'
_diffrn_ambient_temperature 294(2)
_diffrn_measured_fraction_theta_full 0.982
_diffrn_measured_fraction_theta_max 0.982
_diffrn_measurement_device_type 'Bruker SMART Apex CCD area-detector'
_diffrn_measurement_method '0.3\% wide \w exposures'
_diffrn_radiation_monochromator graphite
_diffrn_radiation_source 'fine focus sealed Siemens Mo tube'
_diffrn_radiation_type 'Mo k\a'
_diffrn_radiation_wavelength 0.71073
_diffrn_reflns_av_R_equivalents 0.0711
_diffrn_reflns_av_sigmaI/netI 0.0399
_diffrn_reflns_limit_h_max 18
_diffrn_reflns_limit_h_min -18
_diffrn_reflns_limit_k_max 18
_diffrn_reflns_limit_k_min -17
_diffrn_reflns_limit_l_max 23
_diffrn_reflns_limit_l_min -23
_diffrn_reflns_number 40793
_diffrn_reflns_theta_full 28.28
_diffrn_reflns_theta_max 28.28
_diffrn_reflns_theta_min 2.23
_exptl_absorpt_coefficient_mu 1.493
_exptl_absorpt_correction_T_max 0.8651
_exptl_absorpt_correction_T_min 0.7252
_exptl_absorpt_correction_type multi-scan
_exptl_absorpt_process_details SADABS,(Sheldrick,1997)
_exptl_crystal_colour blue
_exptl_crystal_density_diffrn 1.600
_exptl_crystal_density_method 'not measured'
_exptl_crystal_description block
_exptl_crystal_F_000 1816
_exptl_crystal_size_max 0.23
_exptl_crystal_size_mid 0.16
_exptl_crystal_size_min 0.10
_refine_diff_density_max 0.942
_refine_diff_density_min -0.733
_refine_diff_density_rms 0.073
_refine_ls_extinction_method none
_refine_ls_goodness_of_fit_ref 0.980
_refine_ls_hydrogen_treatment mixed
_refine_ls_matrix_type full
_refine_ls_number_parameters 261
_refine_ls_number_reflns 4492
_refine_ls_number_restraints 5
_refine_ls_restrained_S_all 1.593
_refine_ls_R_factor_all 0.0724
_refine_ls_R_factor_gt 0.0463
_refine_ls_shift/su_max 0.001
_refine_ls_shift/su_mean 0.000
_refine_ls_structure_factor_coef Fsqd
_refine_ls_weighting_details 'calc w=1/[\s^2^(Fo^2^)+(0.0739P)^2^] where P=(Fo^2^+2Fc^2^)/3'
_refine_ls_weighting_scheme calc
_refine_ls_wR_factor_gt 0.1215
_refine_ls_wR_factor_ref 0.1286
_reflns_number_gt 2864
_reflns_number_total 4492
_reflns_threshold_expression >2sigma(I)
_cod_data_source_file ic800532q-file001_1.cif
_cod_data_source_block Cu(IDB)Cl2.CH3OH
_cod_depositor_comments
;
The following automatic conversions were performed:
'_symmetry_cell_setting' value 'Orthorhombic' changed to 'orthorhombic'
according to '/home/saulius/struct/CIF-dictionaries/cif_core.dic'
dictionary named 'cif_core.dic' version 2.4.1 from 2010-06-29.

Automatic conversion script
Id: cif_fix_enum 1527 2010-12-29 10:47:43Z saulius 
;
_cod_database_code 4305551

loop_
_symmetry_equiv_pos_as_xyz
'x, y, z'
'-x+1/2, -y, z+1/2'
'-x, y+1/2, -z+1/2'
'x+1/2, -y+1/2, -z'
'-x, -y, -z'
'x-1/2, y, -z-1/2'
'x, -y-1/2, z-1/2'
'-x-1/2, y-1/2, z'

loop_
_atom_site_label
_atom_site_type_symbol
_atom_site_fract_x
_atom_site_fract_y
_atom_site_fract_z
_atom_site_U_iso_or_equiv
_atom_site_adp_type
_atom_site_occupancy
_atom_site_symmetry_multiplicity
_atom_site_calc_flag
_atom_site_refinement_flags
_atom_site_disorder_assembly
_atom_site_disorder_group
Cu1 Cu 0.36212(4) 0.47606(4) 0.99732(2) 0.0421(2) Uani 1 1 d . . .
C1 C 0.3470(4) 0.5527(3) 0.8476(2) 0.0504(12) Uani 1 1 d . . .
H1A H 0.2793 0.5584 0.8376 0.060 Uiso 0.54(2) 1 calc PR A 1
H1B H 0.3821 0.5895 0.8122 0.060 Uiso 0.54(2) 1 calc PR A 1
H1C H 0.4010 0.5921 0.8387 0.060 Uiso 0.46(2) 1 d PR A 2
H1D H 0.2990 0.5631 0.8107 0.060 Uiso 0.46(2) 1 d PR A 2
C2 C 0.3777(3) 0.4532(3) 0.8456(2) 0.0438(10) Uani 1 1 d . A .
C3 C 0.4156(3) 0.3131(3) 0.8076(2) 0.0437(10) Uani 1 1 d . A .
C4 C 0.4343(4) 0.2314(4) 0.7701(3) 0.0568(13) Uani 1 1 d . . .
H4 H 0.4325 0.2291 0.7192 0.068 Uiso 1 1 calc R . .
C5 C 0.4553(4) 0.1547(3) 0.8104(3) 0.0616(14) Uani 1 1 d . . .
H5 H 0.4683 0.0992 0.7864 0.074 Uiso 1 1 calc R . .
C6 C 0.4579(4) 0.1565(3) 0.8869(3) 0.0592(13) Uani 1 1 d . . .
H6 H 0.4729 0.1026 0.9125 0.071 Uiso 1 1 calc R . .
C7 C 0.4387(3) 0.2372(3) 0.9247(2) 0.0539(12) Uani 1 1 d . A .
H7 H 0.4405 0.2387 0.9756 0.065 Uiso 1 1 calc R . .
C8 C 0.4164(3) 0.3168(3) 0.8842(2) 0.0408(10) Uani 1 1 d . . .
C9 C 0.3187(4) 0.6672(3) 0.9482(3) 0.0524(12) Uani 1 1 d . . .
H9A H 0.2532 0.6665 0.9312 0.063 Uiso 0.54(2) 1 calc PR A 1
H9B H 0.3499 0.7228 0.9302 0.063 Uiso 0.54(2) 1 calc PR A 1
H9C H 0.2643 0.7042 0.9344 0.063 Uiso 0.46(2) 1 d PR A 2
H9D H 0.3763 0.6952 0.9294 0.063 Uiso 0.46(2) 1 d PR A 2
C10 C 0.3230(3) 0.6624(3) 1.0297(3) 0.0470(11) Uani 1 1 d . A .
C11 C 0.3184(3) 0.6995(3) 1.1455(3) 0.0524(12) Uani 1 1 d . A .
C12 C 0.3093(4) 0.7415(4) 1.2131(3) 0.0735(16) Uani 1 1 d . . .
H12 H 0.2927 0.8038 1.2177 0.088 Uiso 1 1 calc R . .
C13 C 0.3260(4) 0.6864(5) 1.2735(3) 0.0790(18) Uani 1 1 d . . .
H13 H 0.3205 0.7125 1.3199 0.095 Uiso 1 1 calc R . .
C14 C 0.3506(4) 0.5934(5) 1.2675(3) 0.0689(16) Uani 1 1 d . . .
H14 H 0.3618 0.5588 1.3096 0.083 Uiso 1 1 calc R . .
C15 C 0.3587(4) 0.5509(4) 1.1995(3) 0.0570(13) Uani 1 1 d . A .
H15 H 0.3746 0.4883 1.1953 0.068 Uiso 1 1 calc R . .
C16 C 0.3422(3) 0.6053(3) 1.1382(2) 0.0441(11) Uani 1 1 d . . .
Cl1 Cl 0.18275(10) 0.42999(10) 0.99569(6) 0.0607(4) Uani 1 1 d . A .
Cl2 Cl 0.41876(12) 0.37308(9) 1.08065(7) 0.0709(5) Uani 1 1 d . A .
N1 N 0.3697(17) 0.5829(6) 0.9248(5) 0.050(4) Uani 0.54(2) 1 d PD A 1
H1 H 0.429(3) 0.600(6) 0.921(5) 0.060 Uiso 0.54(2) 1 d PD A 1
N1' N 0.3086(17) 0.5735(7) 0.9177(5) 0.045(4) Uani 0.46(2) 1 d PD A 2
H1' H 0.257(8) 0.556(8) 0.922(6) 0.054 Uiso 0.46(2) 1 d P A 2
N2 N 0.3925(3) 0.4062(2) 0.90659(18) 0.0424(9) Uani 1 1 d . A .
N3 N 0.3916(3) 0.4020(3) 0.78500(19) 0.0470(9) Uani 1 1 d D . .
H3A H 0.381(3) 0.417(3) 0.7406(12) 0.056 Uiso 1 1 d D . .
N4 N 0.3446(3) 0.5844(2) 1.0638(2) 0.0443(9) Uani 1 1 d . A .
N5 N 0.3066(3) 0.7329(3) 1.0753(2) 0.0561(10) Uani 1 1 d D . .
H5A H 0.300(3) 0.7902(15) 1.063(3) 0.067 Uiso 1 1 d D . .
C17 C 0.4380(5) 0.3953(4) 0.5977(3) 0.0768(17) Uani 1 1 d . . .
H17A H 0.3960 0.3436 0.5896 0.115 Uiso 1 1 calc R . .
H17B H 0.4940 0.3744 0.6230 0.115 Uiso 1 1 calc R . .
H17C H 0.4560 0.4218 0.5515 0.115 Uiso 1 1 calc R . .
O1 O 0.3917(3) 0.4624(3) 0.63966(19) 0.0683(10) Uani 1 1 d D . .
H1E H 0.365(4) 0.505(3) 0.617(3) 0.102 Uiso 1 1 d D . .

loop_
_atom_site_aniso_label
_atom_site_aniso_U_11
_atom_site_aniso_U_22
_atom_site_aniso_U_33
_atom_site_aniso_U_23
_atom_site_aniso_U_13
_atom_site_aniso_U_12
Cu1 0.0610(4) 0.0318(4) 0.0335(3) 0.0016(2) 0.0023(2) 0.0050(2)
C1 0.067(3) 0.043(3) 0.041(2) 0.004(2) -0.005(2) 0.003(2)
C2 0.051(3) 0.041(2) 0.039(2) 0.003(2) 0.0036(19) 0.002(2)
C3 0.048(3) 0.043(3) 0.040(2) -0.0020(19) 0.0014(19) 0.004(2)
C4 0.071(3) 0.057(3) 0.042(2) -0.012(2) -0.001(2) 0.008(3)
C5 0.079(4) 0.043(3) 0.062(3) -0.016(2) 0.003(3) 0.008(3)
C6 0.080(4) 0.039(3) 0.058(3) 0.002(2) 0.002(3) 0.009(3)
C7 0.075(3) 0.045(3) 0.042(2) -0.001(2) 0.005(2) 0.005(2)
C8 0.047(3) 0.036(2) 0.039(2) -0.0009(19) 0.0038(19) 0.000(2)
C9 0.067(3) 0.035(3) 0.055(3) 0.001(2) -0.006(2) 0.011(2)
C10 0.054(3) 0.034(3) 0.053(3) -0.005(2) -0.002(2) 0.002(2)
C11 0.053(3) 0.047(3) 0.058(3) -0.015(2) -0.002(2) -0.004(2)
C12 0.073(4) 0.069(4) 0.079(4) -0.035(3) 0.001(3) -0.002(3)
C13 0.086(4) 0.090(5) 0.060(4) -0.036(3) 0.005(3) -0.007(4)
C14 0.075(4) 0.086(4) 0.046(3) -0.010(3) -0.001(3) -0.010(3)
C15 0.065(3) 0.059(3) 0.047(3) -0.007(2) 0.002(2) -0.002(3)
C16 0.043(2) 0.042(3) 0.047(3) -0.010(2) 0.000(2) -0.005(2)
Cl1 0.0634(9) 0.0543(9) 0.0646(8) -0.0047(6) -0.0008(6) 0.0025(7)
Cl2 0.1139(12) 0.0548(8) 0.0442(7) 0.0001(6) -0.0176(7) 0.0288(8)
N1 0.074(11) 0.036(5) 0.039(4) 0.008(3) 0.002(5) 0.009(5)
N1' 0.056(10) 0.038(5) 0.041(5) 0.005(4) 0.001(6) 0.005(6)
N2 0.055(2) 0.039(2) 0.0339(18) -0.0001(15) 0.0035(16) 0.0060(18)
N3 0.063(2) 0.047(2) 0.0309(18) -0.0001(17) 0.0005(18) 0.0054(19)
N4 0.058(2) 0.033(2) 0.042(2) -0.0021(17) 0.0018(17) 0.0011(17)
N5 0.065(3) 0.036(2) 0.068(3) -0.010(2) -0.001(2) 0.005(2)
C17 0.096(5) 0.073(4) 0.062(3) -0.003(3) 0.003(3) 0.008(3)
O1 0.095(3) 0.065(3) 0.0447(19) 0.0057(17) 0.0021(19) 0.007(2)

loop_
_atom_type_symbol
_atom_type_description
_atom_type_scat_dispersion_real
_atom_type_scat_dispersion_imag
_atom_type_scat_source
C C 0.0033 0.0016 'International Tables Vol C Tables 4.2.6.8 and 6.1.1.4'
H H 0.0000 0.0000 'International Tables Vol C Tables 4.2.6.8 and 6.1.1.4'
N N 0.0061 0.0033 'International Tables Vol C Tables 4.2.6.8 and 6.1.1.4'
O O 0.0106 0.0060 'International Tables Vol C Tables 4.2.6.8 and 6.1.1.4'
Cl Cl 0.1484 0.1585 'International Tables Vol C Tables 4.2.6.8 and 6.1.1.4'
Cu Cu 0.3201 1.2651 'International Tables Vol C Tables 4.2.6.8 and 6.1.1.4'

loop_
_geom_angle_atom_site_label_1
_geom_angle_atom_site_label_2
_geom_angle_atom_site_label_3
_geom_angle
_geom_angle_site_symmetry_1
_geom_angle_site_symmetry_3
_geom_angle_publ_flag
N2 Cu1 N4 158.83(16) . . ?
N2 Cu1 N1 80.0(3) . . ?
N4 Cu1 N1 79.2(3) . . ?
N2 Cu1 N1' 80.8(3) . . ?
N4 Cu1 N1' 82.0(3) . . ?
N2 Cu1 Cl2 98.94(11) . . ?
N4 Cu1 Cl2 98.28(11) . . ?
N1 Cu1 Cl2 156.0(7) . . ?
N1' Cu1 Cl2 179.7(3) . . ?
N2 Cu1 Cl1 93.97(12) . . ?
N4 Cu1 Cl1 94.95(12) . . ?
N1 Cu1 Cl1 103.6(7) . . ?
Cl2 Cu1 Cl1 100.40(6) . . ?
N1' C1 C2 109.4(5) . . ?
C2 C1 N1 103.7(5) . . ?
N1' C1 H1A 77.4 . . ?
C2 C1 H1A 111.0 . . ?
N1 C1 H1A 111.0 . . ?
N1' C1 H1B 132.7 . . ?
C2 C1 H1B 111.0 . . ?
N1 C1 H1B 111.0 . . ?
H1A C1 H1B 109.0 . . ?
N1' C1 H1C 109.1 . . ?
C2 C1 H1C 109.3 . . ?
H1A C1 H1C 133.8 . . ?
N1' C1 H1D 109.5 . . ?
C2 C1 H1D 109.4 . . ?
N1 C1 H1D 139.2 . . ?
H1C C1 H1D 110.0 . . ?
N2 C2 N3 113.1(4) . . ?
N2 C2 C1 121.0(4) . . ?
N3 C2 C1 125.9(4) . . ?
N3 C3 C4 132.9(4) . . ?
N3 C3 C8 105.3(4) . . ?
C4 C3 C8 121.8(4) . . ?
C5 C4 C3 117.3(4) . . ?
C5 C4 H4 121.3 . . ?
C3 C4 H4 121.3 . . ?
C4 C5 C6 122.3(4) . . ?
C4 C5 H5 118.9 . . ?
C6 C5 H5 118.9 . . ?
C7 C6 C5 120.8(5) . . ?
C7 C6 H6 119.6 . . ?
C5 C6 H6 119.6 . . ?
C6 C7 C8 117.9(4) . . ?
C6 C7 H7 121.1 . . ?
C8 C7 H7 121.1 . . ?
N2 C8 C7 130.9(4) . . ?
N2 C8 C3 109.2(4) . . ?
C7 C8 C3 119.9(4) . . ?
N1' C9 C10 109.9(5) . . ?
N1 C9 C10 103.4(5) . . ?
C10 C9 H9A 111.1 . . ?
N1' C9 H9B 132.2 . . ?
N1 C9 H9B 111.1 . . ?
C10 C9 H9B 111.1 . . ?
H9A C9 H9B 109.0 . . ?
N1' C9 H9C 109.3 . . ?
N1 C9 H9C 139.7 . . ?
C10 C9 H9C 108.7 . . ?
N1' C9 H9D 109.1 . . ?
N1 C9 H9D 80.3 . . ?
C10 C9 H9D 109.9 . . ?
H9A C9 H9D 132.9 . . ?
H9C C9 H9D 109.8 . . ?
N4 C10 N5 113.0(4) . . ?
N4 C10 C9 121.4(4) . . ?
N5 C10 C9 125.6(4) . . ?
N5 C11 C12 132.0(5) . . ?
N5 C11 C16 106.1(4) . . ?
C12 C11 C16 122.0(5) . . ?
C13 C12 C11 116.7(5) . . ?
C13 C12 H12 121.6 . . ?
C11 C12 H12 121.6 . . ?
C12 C13 C14 122.2(5) . . ?
C12 C13 H13 118.9 . . ?
C14 C13 H13 118.9 . . ?
C13 C14 C15 121.1(6) . . ?
C13 C14 H14 119.5 . . ?
C15 C14 H14 119.5 . . ?
C16 C15 C14 117.5(5) . . ?
C16 C15 H15 121.3 . . ?
C14 C15 H15 121.3 . . ?
C15 C16 N4 131.6(4) . . ?
C15 C16 C11 120.5(4) . . ?
N4 C16 C11 107.9(4) . . ?
C9 N1 C1 113.9(10) . . ?
C9 N1 Cu1 114.1(7) . . ?
C1 N1 Cu1 112.4(7) . . ?
C9 N1 H1 105(7) . . ?
C1 N1 H1 102(6) . . ?
Cu1 N1 H1 109(6) . . ?
C1 N1' C9 120.0(11) . . ?
C1 N1' Cu1 109.9(8) . . ?
C9 N1' Cu1 107.9(8) . . ?
C2 N2 C8 105.2(3) . . ?
C2 N2 Cu1 114.4(3) . . ?
C8 N2 Cu1 140.0(3) . . ?
C2 N3 C3 107.2(3) . . ?
C2 N3 H3A 128(3) . . ?
C3 N3 H3A 124(3) . . ?
C10 N4 C16 105.8(4) . . ?
C10 N4 Cu1 113.9(3) . . ?
C16 N4 Cu1 140.1(3) . . ?
C10 N5 C11 107.2(4) . . ?
C10 N5 H5A 125(4) . . ?
C11 N5 H5A 127(4) . . ?
O1 C17 H17A 109.5 . . ?
O1 C17 H17B 109.5 . . ?
H17A C17 H17B 109.5 . . ?
O1 C17 H17C 109.5 . . ?
H17A C17 H17C 109.5 . . ?
H17B C17 H17C 109.5 . . ?
C17 O1 H1E 116(5) . . ?

loop_
_geom_bond_atom_site_label_1
_geom_bond_atom_site_label_2
_geom_bond_distance
_geom_bond_site_symmetry_2
_geom_bond_publ_flag
Cu1 N2 1.985(3) . ?
Cu1 N4 1.990(4) . ?
Cu1 N1 2.031(8) . ?
Cu1 N1' 2.154(12) . ?
Cu1 Cl2 2.2672(13) . ?
Cu1 Cl1 2.6020(16) . ?
C1 N1' 1.421(12) . ?
C1 C2 1.495(6) . ?
C1 N1 1.510(12) . ?
C1 H1A 0.9700 . ?
C1 H1B 0.9700 . ?
C1 H1C 0.9601 . ?
C1 H1D 0.9634 . ?
C2 N2 1.320(5) . ?
C2 N3 1.344(5) . ?
C3 N3 1.385(6) . ?
C3 C4 1.385(6) . ?
C3 C8 1.401(6) . ?
C4 C5 1.358(7) . ?
C4 H4 0.9300 . ?
C5 C6 1.398(7) . ?
C5 H5 0.9300 . ?
C6 C7 1.376(6) . ?
C6 H6 0.9300 . ?
C7 C8 1.399(6) . ?
C7 H7 0.9300 . ?
C8 N2 1.388(5) . ?
C9 N1' 1.464(13) . ?
C9 N1 1.470(11) . ?
C9 C10 1.491(7) . ?
C9 H9A 0.9700 . ?
C9 H9B 0.9700 . ?
C9 H9C 0.9631 . ?
C9 H9D 0.9671 . ?
C10 N4 1.318(6) . ?
C10 N5 1.333(6) . ?
C11 N5 1.380(6) . ?
C11 C12 1.381(7) . ?
C11 C16 1.401(6) . ?
C12 C13 1.378(8) . ?
C12 H12 0.9300 . ?
C13 C14 1.384(8) . ?
C13 H13 0.9300 . ?
C14 C15 1.389(7) . ?
C14 H14 0.9300 . ?
C15 C16 1.385(7) . ?
C15 H15 0.9300 . ?
C16 N4 1.392(6) . ?
N1 H1 0.868(17) . ?
N1' H1' 0.77(11) . ?
N3 H3A 0.853(16) . ?
N5 H5A 0.858(16) . ?
C17 O1 1.393(6) . ?
C17 H17A 0.9600 . ?
C17 H17B 0.9600 . ?
C17 H17C 0.9600 . ?
O1 H1E 0.83(5) . ?

loop_
_geom_hbond_atom_site_label_D
_geom_hbond_atom_site_label_H
_geom_hbond_atom_site_label_A
_geom_hbond_distance_DH
_geom_hbond_distance_HA
_geom_hbond_distance_DA
_geom_hbond_angle_DHA
_geom_hbond_site_symmetry_A
C15 H15 Cl2 0.93 2.74 3.457(5) 134.6 .
C7 H7 Cl2 0.93 2.74 3.466(5) 135.5 .
N3 H3A O1 0.853(16) 1.96(2) 2.794(5) 165(5) .
N5 H5A Cl1 0.858(16) 2.37(2) 3.187(4) 160(5) 8_665
O1 H1E Cl1 0.83(5) 2.50(4) 3.225(4) 148(7) 2_564
N1 H1 Cl2 0.868(17) 2.17(3) 3.04(2) 172(9) 5_667

loop_
_geom_torsion_atom_site_label_1
_geom_torsion_atom_site_label_2
_geom_torsion_atom_site_label_3
_geom_torsion_atom_site_label_4
_geom_torsion
_geom_torsion_site_symmetry_1
_geom_torsion_site_symmetry_2
_geom_torsion_site_symmetry_3
_geom_torsion_site_symmetry_4
_geom_torsion_publ_flag
N1' C1 C2 N2 -18.8(12) . . . . ?
N1 C1 C2 N2 16.9(10) . . . . ?
N1' C1 C2 N3 160.0(11) . . . . ?
N1 C1 C2 N3 -164.3(10) . . . . ?
N3 C3 C4 C5 -179.4(5) . . . . ?
C8 C3 C4 C5 -1.2(8) . . . . ?
C3 C4 C5 C6 0.3(8) . . . . ?
C4 C5 C6 C7 0.3(9) . . . . ?
C5 C6 C7 C8 0.1(8) . . . . ?
C6 C7 C8 N2 178.7(5) . . . . ?
C6 C7 C8 C3 -1.0(7) . . . . ?
N3 C3 C8 N2 0.5(5) . . . . ?
C4 C3 C8 N2 -178.1(4) . . . . ?
N3 C3 C8 C7 -179.8(4) . . . . ?
C4 C3 C8 C7 1.6(7) . . . . ?
N1' C9 C10 N4 19.1(12) . . . . ?
N1 C9 C10 N4 -16.6(11) . . . . ?
N1' C9 C10 N5 -161.0(11) . . . . ?
N1 C9 C10 N5 163.3(10) . . . . ?
N5 C11 C12 C13 179.5(5) . . . . ?
C16 C11 C12 C13 0.8(8) . . . . ?
C11 C12 C13 C14 -0.1(9) . . . . ?
C12 C13 C14 C15 -0.6(9) . . . . ?
C13 C14 C15 C16 0.6(8) . . . . ?
C14 C15 C16 N4 179.9(4) . . . . ?
C14 C15 C16 C11 0.1(7) . . . . ?
N5 C11 C16 C15 -179.8(4) . . . . ?
C12 C11 C16 C15 -0.9(7) . . . . ?
N5 C11 C16 N4 0.3(5) . . . . ?
C12 C11 C16 N4 179.3(4) . . . . ?
N1' C9 N1 C1 53.9(14) . . . . ?
C10 C9 N1 C1 159.7(10) . . . . ?
N1' C9 N1 Cu1 -77.0(14) . . . . ?
C10 C9 N1 Cu1 28.8(14) . . . . ?
N1' C1 N1 C9 -56.7(14) . . . . ?
C2 C1 N1 C9 -161.1(10) . . . . ?
N1' C1 N1 Cu1 75.1(14) . . . . ?
C2 C1 N1 Cu1 -29.3(13) . . . . ?
N2 Cu1 N1 C9 158.2(14) . . . . ?
N4 Cu1 N1 C9 -26.0(12) . . . . ?
N1' Cu1 N1 C9 68.5(15) . . . . ?
Cl2 Cu1 N1 C9 -112.2(13) . . . . ?
Cl1 Cu1 N1 C9 66.5(13) . . . . ?
N2 Cu1 N1 C1 26.5(11) . . . . ?
N4 Cu1 N1 C1 -157.7(13) . . . . ?
N1' Cu1 N1 C1 -63.2(14) . . . . ?
Cl2 Cu1 N1 C1 116.1(12) . . . . ?
Cl1 Cu1 N1 C1 -65.2(12) . . . . ?
C2 C1 N1' C9 148.4(12) . . . . ?
N1 C1 N1' C9 62.3(16) . . . . ?
C2 C1 N1' Cu1 22.5(14) . . . . ?
N1 C1 N1' Cu1 -63.6(12) . . . . ?
N1 C9 N1' C1 -65.0(16) . . . . ?
C10 C9 N1' C1 -149.8(12) . . . . ?
N1 C9 N1' Cu1 61.8(12) . . . . ?
C10 C9 N1' Cu1 -23.0(13) . . . . ?
N2 Cu1 N1' C1 -17.3(11) . . . . ?
N4 Cu1 N1' C1 150.3(13) . . . . ?
Cl1 Cu1 N1' C1 -113.1(12) . . . . ?
N2 Cu1 N1' C9 -149.8(12) . . . . ?
N4 Cu1 N1' C9 17.8(11) . . . . ?
N1 Cu1 N1' C9 -63.7(14) . . . . ?
Cl1 Cu1 N1' C9 114.4(11) . . . . ?
N3 C2 N2 C8 -1.0(5) . . . . ?
C1 C2 N2 C8 177.9(4) . . . . ?
N3 C2 N2 Cu1 -175.1(3) . . . . ?
C1 C2 N2 Cu1 3.8(5) . . . . ?
C7 C8 N2 C2 -179.4(5) . . . . ?
C3 C8 N2 C2 0.3(5) . . . . ?
C7 C8 N2 Cu1 -7.8(8) . . . . ?
C3 C8 N2 Cu1 171.9(4) . . . . ?
N4 Cu1 N2 C2 -28.5(6) . . . . ?
N1 Cu1 N2 C2 -16.9(7) . . . . ?
N1' Cu1 N2 C2 7.4(7) . . . . ?
Cl2 Cu1 N2 C2 -172.6(3) . . . . ?
Cl1 Cu1 N2 C2 86.3(3) . . . . ?
N4 Cu1 N2 C8 160.4(4) . . . . ?
N1 Cu1 N2 C8 172.0(8) . . . . ?
N1' Cu1 N2 C8 -163.7(8) . . . . ?
Cl2 Cu1 N2 C8 16.4(5) . . . . ?
Cl1 Cu1 N2 C8 -84.8(5) . . . . ?
N2 C2 N3 C3 1.3(5) . . . . ?
C1 C2 N3 C3 -177.5(4) . . . . ?
C4 C3 N3 C2 177.3(5) . . . . ?
C8 C3 N3 C2 -1.1(5) . . . . ?
N5 C10 N4 C16 0.0(5) . . . . ?
C9 C10 N4 C16 179.9(4) . . . . ?
N5 C10 N4 Cu1 176.7(3) . . . . ?
C9 C10 N4 Cu1 -3.4(5) . . . . ?
C15 C16 N4 C10 180.0(5) . . . . ?
C11 C16 N4 C10 -0.2(5) . . . . ?
C15 C16 N4 Cu1 4.7(8) . . . . ?
C11 C16 N4 Cu1 -175.5(4) . . . . ?
N2 Cu1 N4 C10 27.4(6) . . . . ?
N1 Cu1 N4 C10 15.8(8) . . . . ?
N1' Cu1 N4 C10 -8.3(7) . . . . ?
Cl2 Cu1 N4 C10 171.6(3) . . . . ?
Cl1 Cu1 N4 C10 -87.1(3) . . . . ?
N2 Cu1 N4 C16 -157.5(4) . . . . ?
N1 Cu1 N4 C16 -169.2(8) . . . . ?
N1' Cu1 N4 C16 166.7(8) . . . . ?
Cl2 Cu1 N4 C16 -13.4(5) . . . . ?
Cl1 Cu1 N4 C16 87.9(5) . . . . ?
N4 C10 N5 C11 0.2(6) . . . . ?
C9 C10 N5 C11 -179.7(4) . . . . ?
C12 C11 N5 C10 -179.1(5) . . . . ?
C16 C11 N5 C10 -0.3(5) . . . . ?
